data_7005643
loop_
_publ_author_name
'Lemonnier, Jean-Fran\,cois'
'Floquet, S\'ebastien'
'Kachmar, Ali'
'Rohmer, Marie-Madeleine'
'B\'enard, Marc'
'Marrot, Jer\^ome'
'Terazzi, Emmanuel'
'Piguet, Claude'
'Cadot, Emmanuel'

_publ_section_title
;
 Host-guest adaptability within oxothiomolybdenum wheels: structures,
 studies in solution and DFT calculations.
;
_journal_issue 28
_journal_name_full 'Dalton transactions (Cambridge, England : 2003)'
_journal_page_first 3043
_journal_page_last 3054
_journal_paper_doi 10.1039/b703770H
_journal_year 2007
_chemical_formula_sum 'C14 H104 Mo12 N2 O58 S12'
_chemical_formula_weight 2764.99
_chemical_name_systematic
;
?
;
_space_group_IT_number 62
_symmetry_cell_setting orthorhombic
_symmetry_space_group_name_Hall '-P 2ac 2n'
_symmetry_space_group_name_H-M 'P n m a'
_atom_sites_solution_hydrogens geom
_atom_sites_solution_primary direct
_atom_sites_solution_secondary difmap
_audit_creation_method SHELXL-97
_cell_angle_alpha 90.00
_cell_angle_beta 90.00
_cell_angle_gamma 90.00
_cell_formula_units_Z 4
_cell_length_a 24.7548(14)
_cell_length_b 11.3210(6)
_cell_length_c 30.2286(15)
_cell_measurement_reflns_used 7170
_cell_measurement_temperature 100(2)
_cell_measurement_theta_max 38.89
_cell_measurement_theta_min 2.09
_cell_volume 8471.5(8)
_computing_cell_refinement 'Bruker APEX2'
_computing_data_collection 'Bruker APEX2'
_computing_data_reduction 'Bruker SAINT'
_computing_molecular_graphics 'Bruker SHELXTL'
_computing_publication_material 'Bruker SHELXTL'
_computing_structure_refinement 'SHELXL-97 (Sheldrick, 1997)'
_computing_structure_solution 'SHELXS-97 (Sheldrick, 1990)'
_diffrn_ambient_temperature 100(2)
_diffrn_detector_area_resol_mean 512x512
_diffrn_measured_fraction_theta_full 1.000
_diffrn_measured_fraction_theta_max 1.000
_diffrn_measurement_device_type 'CCD area detector'
_diffrn_measurement_method 'phi and omega scans'
_diffrn_radiation_monochromator graphite
_diffrn_radiation_source 'fine-focus sealed tube'
_diffrn_radiation_type MoK\a
_diffrn_radiation_wavelength 0.71073
_diffrn_reflns_av_R_equivalents 0.0591
_diffrn_reflns_av_sigmaI/netI 0.0463
_diffrn_reflns_limit_h_max 34
_diffrn_reflns_limit_h_min -31
_diffrn_reflns_limit_k_max 13
_diffrn_reflns_limit_k_min -15
_diffrn_reflns_limit_l_max 42
_diffrn_reflns_limit_l_min -42
_diffrn_reflns_number 81779
_diffrn_reflns_theta_full 30.00
_diffrn_reflns_theta_max 30.00
_diffrn_reflns_theta_min 1.06
_exptl_absorpt_coefficient_mu 2.103
_exptl_absorpt_correction_T_max 0.9206
_exptl_absorpt_correction_T_min 0.5711
_exptl_absorpt_correction_type multi-scan
_exptl_absorpt_process_details 'SADABS (Sheldrick, V2.10)'
_exptl_crystal_colour orange
_exptl_crystal_density_diffrn 2.168
_exptl_crystal_density_method 'not measured'
_exptl_crystal_description platelet
_exptl_crystal_F_000 5448
_exptl_crystal_size_max 0.30
_exptl_crystal_size_mid 0.20
_exptl_crystal_size_min 0.04
_refine_diff_density_max 2.041
_refine_diff_density_min -1.408
_refine_diff_density_rms 0.379
_refine_ls_extinction_method none
_refine_ls_goodness_of_fit_ref 1.209
_refine_ls_hydrogen_treatment constr
_refine_ls_matrix_type full
_refine_ls_number_parameters 518
_refine_ls_number_reflns 12926
_refine_ls_number_restraints 0
_refine_ls_restrained_S_all 1.209
_refine_ls_R_factor_all 0.0549
_refine_ls_R_factor_gt 0.0427
_refine_ls_shift/su_max 0.002
_refine_ls_shift/su_mean 0.000
_refine_ls_structure_factor_coef Fsqd
_refine_ls_weighting_details 'calc w=1/[\s^2^(Fo^2^)+(0.0568P)^2^+33.9757P] where P=(Fo^2^+2Fc^2^)/3'
_refine_ls_weighting_scheme calc
_refine_ls_wR_factor_gt 0.1191
_refine_ls_wR_factor_ref 0.1341
_reflns_number_gt 11026
_reflns_number_total 12926
_reflns_threshold_expression >2sigma(I)
_cod_data_source_file b703770H.txt
_cod_data_source_block Mo12Adip
_cod_depositor_comments
;
The following automatic conversions were performed:
'_symmetry_cell_setting' value 'Orthorhombic' changed to 'orthorhombic'
according to '/home/saulius/struct/CIF-dictionaries/cif_core.dic'
dictionary named 'cif_core.dic' version 2.4.1 from 2010-06-29.

Automatic conversion script
Id: cif_fix_enum 1527 2010-12-29 10:47:43Z saulius 
;
_cod_original_sg_symbol_H-M Pnma
_cod_database_code 7005643

loop_
_symmetry_equiv_pos_as_xyz
'x, y, z'
'-x+1/2, -y, z+1/2'
'-x, y+1/2, -z'
'x+1/2, -y+1/2, -z+1/2'
'-x, -y, -z'
'x-1/2, y, -z-1/2'
'x, -y-1/2, z'
'-x-1/2, y-1/2, z-1/2'

loop_
_atom_site_label
_atom_site_type_symbol
_atom_site_fract_x
_atom_site_fract_y
_atom_site_fract_z
_atom_site_U_iso_or_equiv
_atom_site_adp_type
_atom_site_occupancy
_atom_site_symmetry_multiplicity
_atom_site_calc_flag
_atom_site_refinement_flags
_atom_site_disorder_assembly
_atom_site_disorder_group
Mo1 Mo 0.353935(19) 0.7500 0.656654(16) 0.01537(10) Uani 1 2 d S . .
Mo2 Mo 0.26296(2) 0.7500 0.711339(16) 0.01713(11) Uani 1 2 d S . .
Mo3 Mo 0.13538(2) 0.7500 0.688569(17) 0.01951(11) Uani 1 2 d S . .
Mo4 Mo 0.067135(19) 0.7500 0.614219(17) 0.01659(11) Uani 1 2 d S . .
Mo5 Mo 0.026047(19) 0.7500 0.510973(16) 0.01435(10) Uani 1 2 d S . .
Mo6 Mo 0.022487(19) 0.7500 0.418210(16) 0.01445(10) Uani 1 2 d S . .
Mo7 Mo 0.101488(19) 0.7500 0.328184(17) 0.01534(10) Uani 1 2 d S . .
Mo8 Mo 0.20502(2) 0.7500 0.290664(17) 0.01650(11) Uani 1 2 d S . .
Mo9 Mo 0.33588(2) 0.7500 0.317573(18) 0.02099(12) Uani 1 2 d S . .
Mo10 Mo 0.42161(2) 0.7500 0.379302(18) 0.02234(12) Uani 1 2 d S . .
Mo11 Mo 0.47228(2) 0.7500 0.480377(17) 0.01760(11) Uani 1 2 d S . .
Mo12 Mo 0.44007(2) 0.7500 0.570693(17) 0.01701(11) Uani 1 2 d S . .
S1 S 0.30612(4) 0.91380(10) 0.68112(4) 0.0201(2) Uani 1 1 d . . .
S2 S 0.10952(4) 0.91071(11) 0.64558(4) 0.0211(2) Uani 1 1 d . . .
S3 S 0.04003(4) 0.90831(9) 0.46430(3) 0.01781(19) Uani 1 1 d . . .
S4 S 0.15411(4) 0.58607(10) 0.31126(4) 0.0186(2) Uani 1 1 d . . .
S5 S 0.36647(5) 0.90838(11) 0.35985(4) 0.0254(2) Uani 1 1 d . . .
S6 S 0.44494(4) 0.59056(10) 0.52303(3) 0.0191(2) Uani 1 1 d . . .
O1 O 0.40648(18) 0.7500 0.69252(16) 0.0235(9) Uani 1 2 d S . .
O2 O 0.28740(18) 0.7500 0.76401(15) 0.0222(9) Uani 1 2 d S . .
O3 O 0.08916(19) 0.7500 0.72984(16) 0.0284(11) Uani 1 2 d S . .
O4 O 0.00343(18) 0.7500 0.63511(16) 0.0239(10) Uani 1 2 d S . .
O5 O -0.03965(18) 0.7500 0.52425(16) 0.0219(9) Uani 1 2 d S . .
O6 O -0.04594(18) 0.7500 0.41050(15) 0.0199(9) Uani 1 2 d S . .
O7 O 0.05864(18) 0.7500 0.28455(15) 0.0213(9) Uani 1 2 d S . .
O8 O 0.1961(2) 0.7500 0.23491(15) 0.0262(10) Uani 1 2 d S . .
O9 O 0.37600(19) 0.7500 0.27309(16) 0.0250(10) Uani 1 2 d S . .
O10 O 0.4703(2) 0.7500 0.34054(16) 0.0308(11) Uani 1 2 d S . .
O11 O 0.54042(18) 0.7500 0.48704(15) 0.0226(9) Uani 1 2 d S . .
O12 O 0.49847(19) 0.7500 0.59870(16) 0.0241(9) Uani 1 2 d S . .
O13 O 0.38905(13) 0.6444(3) 0.60715(11) 0.0216(6) Uani 1 1 d . . .
O14 O 0.19370(12) 0.6441(3) 0.71817(10) 0.0222(7) Uani 1 1 d . . .
O15 O 0.06393(13) 0.8535(3) 0.55809(10) 0.0191(6) Uani 1 1 d . . .
O16 O 0.05437(12) 0.8560(3) 0.37002(10) 0.0186(6) Uani 1 1 d . . .
O17 O 0.27463(12) 0.8580(3) 0.29361(11) 0.0206(6) Uani 1 1 d . . .
O18 O 0.46386(14) 0.8587(3) 0.42483(11) 0.0251(7) Uani 1 1 d . . .
O19 O 0.28914(18) 0.7500 0.60047(14) 0.0216(9) Uani 1 2 d S . .
O20 O 0.21651(17) 0.7500 0.64412(14) 0.0173(8) Uani 1 2 d S . .
O21 O 0.14942(17) 0.7500 0.39352(14) 0.0172(8) Uani 1 2 d S . .
O22 O 0.23171(17) 0.7500 0.36258(14) 0.0173(8) Uani 1 2 d S . .
O23 O 0.3757(2) 0.7500 0.45187(17) 0.0271(10) Uani 1 2 d S . .
C1 C 0.2384(2) 0.7500 0.6059(2) 0.0188(11) Uani 1 2 d S . .
C2 C 0.2018(3) 0.7500 0.5661(2) 0.0314(17) Uani 1 2 d S . .
H2A H 0.1782 0.8205 0.5676 0.038 Uiso 0.50 1 calc PR . .
H2B H 0.1782 0.6795 0.5676 0.038 Uiso 0.50 1 calc PR . .
C3 C 0.2302(3) 0.7500 0.5220(2) 0.0267(14) Uani 1 2 d S . .
H3A H 0.2538 0.6795 0.5207 0.032 Uiso 0.50 1 calc PR . .
H3B H 0.2538 0.8205 0.5207 0.032 Uiso 0.50 1 calc PR . .
C4 C 0.1945(3) 0.7500 0.4816(2) 0.0282(15) Uani 1 2 d S . .
H4A H 0.1710 0.6792 0.4820 0.034 Uiso 0.50 1 calc PR . .
H4B H 0.1710 0.8208 0.4820 0.034 Uiso 0.50 1 calc PR . .
C5 C 0.2278(3) 0.7500 0.4404(2) 0.0313(16) Uani 1 2 d S . .
H5A H 0.2516 0.6797 0.4415 0.038 Uiso 0.50 1 calc PR . .
H5B H 0.2516 0.8203 0.4415 0.038 Uiso 0.50 1 calc PR . .
C6 C 0.2003(2) 0.7500 0.3957(2) 0.0175(11) Uani 1 2 d S . .
N7 N 0.00752(16) 0.4885(4) 0.23225(14) 0.0237(8) Uani 1 1 d . . .
C8 C -0.0189(2) 0.4136(5) 0.19683(18) 0.0291(10) Uani 1 1 d . . .
H8A H 0.0076 0.3573 0.1851 0.044 Uiso 1 1 calc R . .
H8B H -0.0318 0.4646 0.1729 0.044 Uiso 1 1 calc R . .
H8C H -0.0494 0.3703 0.2096 0.044 Uiso 1 1 calc R . .
C9 C 0.0289(2) 0.4121(5) 0.26865(18) 0.0313(11) Uani 1 1 d . . .
H9A H -0.0007 0.3662 0.2815 0.047 Uiso 1 1 calc R . .
H9B H 0.0453 0.4618 0.2916 0.047 Uiso 1 1 calc R . .
H9C H 0.0563 0.3582 0.2567 0.047 Uiso 1 1 calc R . .
C10 C -0.0343(2) 0.5713(5) 0.2503(2) 0.0358(13) Uani 1 1 d . . .
H10A H -0.0475 0.6226 0.2266 0.054 Uiso 1 1 calc R . .
H10B H -0.0182 0.6197 0.2738 0.054 Uiso 1 1 calc R . .
H10C H -0.0645 0.5256 0.2625 0.054 Uiso 1 1 calc R . .
C11 C 0.0532(2) 0.5548(5) 0.2121(2) 0.0319(11) Uani 1 1 d . . .
H11A H 0.0802 0.4989 0.2011 0.048 Uiso 1 1 calc R . .
H11B H 0.0697 0.6060 0.2345 0.048 Uiso 1 1 calc R . .
H11C H 0.0398 0.6031 0.1876 0.048 Uiso 1 1 calc R . .
O1W O 0.08269(13) 0.4152(3) 0.38395(11) 0.0223(6) Uani 1 1 d . . .
O2W O 0.42063(14) 0.4277(3) 0.44027(12) 0.0267(7) Uani 1 1 d . . .
O3W O 0.14727(14) 0.3750(3) 0.45893(13) 0.0277(7) Uani 1 1 d . . .
O4W O -0.11236(14) 0.9360(3) 0.45357(13) 0.0290(7) Uani 1 1 d . . .
O5W O 0.3849(3) 0.2500 0.3871(2) 0.0388(14) Uani 1 2 d S . .
O6W O 0.32798(14) 0.5416(4) 0.47060(13) 0.0324(8) Uani 1 1 d . . .
O7W O 0.75928(16) 0.4253(3) 0.17103(13) 0.0306(8) Uani 1 1 d . . .
O8W O 0.8315(2) 0.2500 0.18871(17) 0.0335(12) Uani 1 2 d S . .
O9W O 0.6412(3) 0.7500 0.3475(2) 0.0418(14) Uani 1 2 d S . .
O10W O 0.3917(2) 0.7500 0.1766(2) 0.0428(15) Uani 1 2 d S . .
O11W O 0.30621(16) 0.5886(4) 0.20012(14) 0.0365(9) Uani 1 1 d . . .
O12W O 0.24465(16) 0.4455(4) 0.42167(15) 0.0435(11) Uani 1 1 d . . .
O13W O 0.8004(3) 0.2500 0.0528(2) 0.0511(17) Uani 1 2 d S . .
O14W O 0.1265(3) 0.2500 0.3252(2) 0.0511(18) Uani 1 2 d S . .
O15W O 0.8452(3) 0.2500 0.9665(2) 0.0486(16) Uani 1 2 d S . .
O16W O 0.0840(3) 0.9146(5) 0.10583(18) 0.0606(15) Uani 1 1 d . . .
O17W O 0.8079(2) 0.0131(5) 0.94099(19) 0.0629(15) Uani 1 1 d . . .
O18W O -0.2112(3) 0.9041(12) 0.4009(3) 0.100(4) Uani 0.75 1 d P . .
O19W O -0.2494(6) 0.8005(16) 0.3690(6) 0.045(5) Uani 0.25 1 d P . .

loop_
_atom_site_aniso_label
_atom_site_aniso_U_11
_atom_site_aniso_U_22
_atom_site_aniso_U_33
_atom_site_aniso_U_23
_atom_site_aniso_U_13
_atom_site_aniso_U_12
Mo1 0.0106(2) 0.0226(2) 0.0130(2) 0.000 0.00039(16) 0.000
Mo2 0.0099(2) 0.0301(3) 0.0114(2) 0.000 -0.00047(16) 0.000
Mo3 0.0101(2) 0.0356(3) 0.0128(2) 0.000 -0.00035(16) 0.000
Mo4 0.0095(2) 0.0268(3) 0.0135(2) 0.000 -0.00064(16) 0.000
Mo5 0.0100(2) 0.0190(2) 0.0141(2) 0.000 -0.00048(16) 0.000
Mo6 0.0100(2) 0.0186(2) 0.0148(2) 0.000 -0.00111(16) 0.000
Mo7 0.0112(2) 0.0210(2) 0.0139(2) 0.000 -0.00145(16) 0.000
Mo8 0.0131(2) 0.0233(3) 0.0131(2) 0.000 -0.00038(16) 0.000
Mo9 0.0188(2) 0.0290(3) 0.0151(2) 0.000 -0.00566(18) 0.000
Mo10 0.0200(2) 0.0323(3) 0.0148(2) 0.000 -0.00637(19) 0.000
Mo11 0.0114(2) 0.0285(3) 0.0129(2) 0.000 -0.00204(16) 0.000
Mo12 0.0126(2) 0.0237(3) 0.0147(2) 0.000 0.00208(17) 0.000
S1 0.0153(4) 0.0246(5) 0.0203(5) -0.0027(4) 0.0014(4) 0.0012(4)
S2 0.0160(4) 0.0288(6) 0.0186(5) -0.0052(4) -0.0038(4) 0.0014(4)
S3 0.0181(4) 0.0195(5) 0.0158(4) -0.0005(4) -0.0009(3) -0.0004(4)
S4 0.0146(4) 0.0215(5) 0.0197(5) -0.0015(4) -0.0007(4) -0.0001(4)
S5 0.0259(5) 0.0290(6) 0.0214(5) 0.0015(4) -0.0104(4) -0.0034(4)
S6 0.0163(4) 0.0248(5) 0.0161(4) -0.0008(4) -0.0012(3) 0.0017(4)
O1 0.0130(19) 0.034(3) 0.023(2) 0.000 -0.0007(17) 0.000
O2 0.0144(19) 0.035(3) 0.017(2) 0.000 -0.0026(16) 0.000
O3 0.015(2) 0.054(3) 0.016(2) 0.000 0.0013(17) 0.000
O4 0.0120(19) 0.040(3) 0.019(2) 0.000 0.0004(16) 0.000
O5 0.0138(19) 0.029(2) 0.023(2) 0.000 -0.0012(17) 0.000
O6 0.0143(19) 0.028(2) 0.017(2) 0.000 -0.0028(16) 0.000
O7 0.0147(19) 0.033(2) 0.016(2) 0.000 -0.0045(16) 0.000
O8 0.028(2) 0.036(3) 0.015(2) 0.000 -0.0031(18) 0.000
O9 0.016(2) 0.037(3) 0.022(2) 0.000 -0.0049(17) 0.000
O10 0.027(2) 0.049(3) 0.017(2) 0.000 -0.0053(19) 0.000
O11 0.0127(19) 0.036(3) 0.019(2) 0.000 0.0007(16) 0.000
O12 0.018(2) 0.037(3) 0.017(2) 0.000 -0.0012(17) 0.000
O13 0.0199(14) 0.0229(15) 0.0219(15) -0.0005(13) 0.0072(12) 0.0000(12)
O14 0.0123(13) 0.0383(19) 0.0159(14) 0.0061(13) -0.0016(11) -0.0025(13)
O15 0.0193(14) 0.0218(15) 0.0164(13) 0.0004(12) -0.0029(11) -0.0006(12)
O16 0.0136(13) 0.0222(15) 0.0201(14) -0.0002(12) 0.0004(11) 0.0011(11)
O17 0.0154(13) 0.0263(16) 0.0202(14) 0.0016(13) 0.0002(11) -0.0033(12)
O18 0.0225(15) 0.0371(19) 0.0155(14) 0.0017(14) -0.0062(12) -0.0009(14)
O19 0.0132(19) 0.039(3) 0.0126(19) 0.000 -0.0009(15) 0.000
O20 0.0126(18) 0.024(2) 0.0149(18) 0.000 -0.0018(15) 0.000
O21 0.0146(18) 0.020(2) 0.0170(19) 0.000 -0.0031(15) 0.000
O22 0.0142(18) 0.023(2) 0.0143(19) 0.000 -0.0024(15) 0.000
O23 0.020(2) 0.036(3) 0.025(2) 0.000 -0.0079(19) 0.000
C1 0.018(3) 0.025(3) 0.013(2) 0.000 0.001(2) 0.000
C2 0.011(3) 0.068(5) 0.014(3) 0.000 -0.003(2) 0.000
C3 0.018(3) 0.048(4) 0.014(3) 0.000 -0.001(2) 0.000
C4 0.016(3) 0.055(5) 0.014(3) 0.000 -0.003(2) 0.000
C5 0.023(3) 0.056(5) 0.014(3) 0.000 -0.004(2) 0.000
C6 0.019(3) 0.016(3) 0.018(3) 0.000 -0.002(2) 0.000
N7 0.0203(17) 0.0196(18) 0.031(2) -0.0048(16) 0.0021(15) 0.0001(14)
C8 0.028(2) 0.030(3) 0.029(2) 0.000(2) -0.0076(19) -0.0021(19)
C9 0.029(2) 0.037(3) 0.028(2) -0.006(2) -0.008(2) -0.002(2)
C10 0.022(2) 0.028(2) 0.058(4) -0.009(3) 0.015(2) 0.0002(19)
C11 0.026(2) 0.027(2) 0.043(3) -0.007(2) 0.012(2) -0.0021(19)
O1W 0.0189(14) 0.0235(16) 0.0246(16) -0.0015(13) 0.0022(12) -0.0005(12)
O2W 0.0208(15) 0.0313(18) 0.0281(17) -0.0018(15) -0.0072(13) 0.0033(13)
O3W 0.0183(14) 0.0302(18) 0.0347(19) 0.0047(15) 0.0028(13) -0.0006(13)
O4W 0.0246(16) 0.0289(18) 0.0336(19) -0.0001(15) 0.0086(14) -0.0005(14)
O5W 0.037(3) 0.034(3) 0.045(3) 0.000 -0.021(3) 0.000
O6W 0.0205(16) 0.042(2) 0.0347(19) -0.0050(17) -0.0072(15) -0.0008(15)
O7W 0.0306(18) 0.0267(18) 0.0345(19) 0.0013(15) 0.0124(15) -0.0020(15)
O8W 0.042(3) 0.043(3) 0.016(2) 0.000 -0.001(2) 0.000
O9W 0.034(3) 0.060(4) 0.032(3) 0.000 0.013(2) 0.000
O10W 0.031(3) 0.070(4) 0.028(3) 0.000 0.008(2) 0.000
O11W 0.0281(18) 0.041(2) 0.040(2) -0.0082(18) 0.0094(17) -0.0080(16)
O12W 0.0227(18) 0.067(3) 0.041(2) -0.007(2) 0.0017(16) -0.0145(19)
O13W 0.044(4) 0.062(4) 0.047(4) 0.000 0.004(3) 0.000
O14W 0.055(4) 0.050(4) 0.049(4) 0.000 0.035(3) 0.000
O15W 0.031(3) 0.070(5) 0.045(4) 0.000 -0.001(3) 0.000
O16W 0.084(4) 0.052(3) 0.046(3) 0.003(2) -0.019(3) -0.003(3)
O17W 0.067(4) 0.068(4) 0.053(3) -0.021(3) -0.013(3) 0.013(3)
O18W 0.025(3) 0.215(12) 0.061(5) 0.025(7) 0.009(3) -0.008(5)
O19W 0.018(6) 0.064(11) 0.053(10) 0.045(8) -0.005(6) -0.010(6)

loop_
_atom_type_symbol
_atom_type_description
_atom_type_scat_dispersion_real
_atom_type_scat_dispersion_imag
_atom_type_scat_source
O O 0.0106 0.0060 'International Tables Vol C Tables 4.2.6.8 and 6.1.1.4'
S S 0.1246 0.1234 'International Tables Vol C Tables 4.2.6.8 and 6.1.1.4'
Mo Mo -1.6832 0.6857 'International Tables Vol C Tables 4.2.6.8 and 6.1.1.4'
C C 0.0033 0.0016 'International Tables Vol C Tables 4.2.6.8 and 6.1.1.4'
N N 0.0061 0.0033 'International Tables Vol C Tables 4.2.6.8 and 6.1.1.4'
H H 0.0000 0.0000 'International Tables Vol C Tables 4.2.6.8 and 6.1.1.4'

loop_
_geom_angle_atom_site_label_1
_geom_angle_atom_site_label_2
_geom_angle_atom_site_label_3
_geom_angle
_geom_angle_site_symmetry_1
_geom_angle_site_symmetry_3
_geom_angle_publ_flag
O1 Mo1 O13 97.94(16) . . ?
O1 Mo1 O13 97.94(16) . 7_575 ?
O13 Mo1 O13 69.26(18) . 7_575 ?
O1 Mo1 S1 100.83(10) . 7_575 ?
O13 Mo1 S1 89.05(9) . 7_575 ?
O13 Mo1 S1 153.06(10) 7_575 7_575 ?
O1 Mo1 S1 100.82(10) . . ?
O13 Mo1 S1 153.07(10) . . ?
O13 Mo1 S1 89.05(9) 7_575 . ?
S1 Mo1 S1 106.07(6) 7_575 . ?
O1 Mo1 O19 173.2(2) . . ?
O13 Mo1 O19 76.49(13) . . ?
O13 Mo1 O19 76.49(13) 7_575 . ?
S1 Mo1 O19 83.19(7) 7_575 . ?
S1 Mo1 O19 83.19(7) . . ?
O1 Mo1 Mo2 103.91(16) . . ?
O13 Mo1 Mo2 138.95(9) . . ?
O13 Mo1 Mo2 138.95(9) 7_575 . ?
S1 Mo1 Mo2 53.15(3) 7_575 . ?
S1 Mo1 Mo2 53.15(3) . . ?
O19 Mo1 Mo2 82.92(11) . . ?
O2 Mo2 O14 101.41(15) . . ?
O2 Mo2 O14 101.41(15) . 7_575 ?
O14 Mo2 O14 69.53(19) . 7_575 ?
O2 Mo2 S1 101.77(9) . . ?
O14 Mo2 S1 150.16(9) . . ?
O14 Mo2 S1 87.63(10) 7_575 . ?
O2 Mo2 S1 101.77(9) . 7_575 ?
O14 Mo2 S1 87.63(10) . 7_575 ?
O14 Mo2 S1 150.16(9) 7_575 7_575 ?
S1 Mo2 S1 105.67(6) . 7_575 ?
O2 Mo2 O20 171.30(19) . . ?
O14 Mo2 O20 71.56(12) . . ?
O14 Mo2 O20 71.56(12) 7_575 . ?
S1 Mo2 O20 83.36(7) . . ?
S1 Mo2 O20 83.36(7) 7_575 . ?
O2 Mo2 Mo1 105.48(15) . . ?
O14 Mo2 Mo1 135.69(10) . . ?
O14 Mo2 Mo1 135.69(10) 7_575 . ?
S1 Mo2 Mo1 52.95(3) . . ?
S1 Mo2 Mo1 52.95(3) 7_575 . ?
O20 Mo2 Mo1 83.23(11) . . ?
O3 Mo3 O14 98.75(16) . 7_575 ?
O3 Mo3 O14 98.76(16) . . ?
O14 Mo3 O14 70.43(19) 7_575 . ?
O3 Mo3 S2 103.04(10) . 7_575 ?
O14 Mo3 S2 151.98(9) 7_575 7_575 ?
O14 Mo3 S2 88.89(10) . 7_575 ?
O3 Mo3 S2 103.04(10) . . ?
O14 Mo3 S2 88.88(10) 7_575 . ?
O14 Mo3 S2 151.98(9) . . ?
S2 Mo3 S2 102.95(6) 7_575 . ?
O3 Mo3 O20 166.32(19) . . ?
O14 Mo3 O20 70.26(12) 7_575 . ?
O14 Mo3 O20 70.26(12) . . ?
S2 Mo3 O20 85.30(7) 7_575 . ?
S2 Mo3 O20 85.30(7) . . ?
O3 Mo3 Mo4 100.54(16) . . ?
O14 Mo3 Mo4 139.58(10) 7_575 . ?
O14 Mo3 Mo4 139.58(10) . . ?
S2 Mo3 Mo4 52.26(3) 7_575 . ?
S2 Mo3 Mo4 52.26(3) . . ?
O20 Mo3 Mo4 93.15(10) . . ?
O4 Mo4 O15 105.66(16) . . ?
O4 Mo4 O15 105.66(16) . 7_575 ?
O15 Mo4 O15 69.19(18) . 7_575 ?
O4 Mo4 S2 105.65(10) . 7_575 ?
O15 Mo4 S2 143.53(10) . 7_575 ?
O15 Mo4 S2 84.70(9) 7_575 7_575 ?
O4 Mo4 S2 105.65(10) . . ?
O15 Mo4 S2 84.69(9) . . ?
O15 Mo4 S2 143.53(10) 7_575 . ?
S2 Mo4 S2 104.29(6) 7_575 . ?
O4 Mo4 Mo3 105.11(16) . . ?
O15 Mo4 Mo3 132.88(9) . . ?
O15 Mo4 Mo3 132.88(9) 7_575 . ?
S2 Mo4 Mo3 52.95(3) 7_575 . ?
S2 Mo4 Mo3 52.95(3) . . ?
O5 Mo5 O15 105.97(16) . 7_575 ?
O5 Mo5 O15 105.97(16) . . ?
O15 Mo5 O15 68.98(18) 7_575 . ?
O5 Mo5 S3 106.99(10) . . ?
O15 Mo5 S3 142.46(9) 7_575 . ?
O15 Mo5 S3 85.02(9) . . ?
O5 Mo5 S3 106.98(10) . 7_575 ?
O15 Mo5 S3 85.02(9) 7_575 7_575 ?
O15 Mo5 S3 142.46(9) . 7_575 ?
S3 Mo5 S3 101.94(6) . 7_575 ?
O5 Mo5 Mo6 102.06(16) . . ?
O15 Mo5 Mo6 134.61(9) 7_575 . ?
O15 Mo5 Mo6 134.61(9) . . ?
S3 Mo5 Mo6 52.66(3) . . ?
S3 Mo5 Mo6 52.66(3) 7_575 . ?
O6 Mo6 O16 106.56(15) . . ?
O6 Mo6 O16 106.56(15) . 7_575 ?
O16 Mo6 O16 71.84(18) . 7_575 ?
O6 Mo6 S3 105.56(9) . 7_575 ?
O16 Mo6 S3 144.26(9) . 7_575 ?
O16 Mo6 S3 84.36(9) 7_575 7_575 ?
O6 Mo6 S3 105.56(10) . . ?
O16 Mo6 S3 84.36(9) . . ?
O16 Mo6 S3 144.26(9) 7_575 . ?
S3 Mo6 S3 101.70(6) 7_575 . ?
O6 Mo6 Mo5 99.64(15) . . ?
O16 Mo6 Mo5 134.39(9) . . ?
O16 Mo6 Mo5 134.40(9) 7_575 . ?
S3 Mo6 Mo5 52.53(3) 7_575 . ?
S3 Mo6 Mo5 52.53(3) . . ?
O7 Mo7 O16 96.97(15) . . ?
O7 Mo7 O16 96.97(15) . 7_575 ?
O16 Mo7 O16 69.81(17) . 7_575 ?
O7 Mo7 O21 172.19(19) . . ?
O16 Mo7 O21 76.68(12) . . ?
O16 Mo7 O21 76.68(12) 7_575 . ?
O7 Mo7 S4 100.35(10) . 7_575 ?
O16 Mo7 S4 89.28(9) . 7_575 ?
O16 Mo7 S4 154.31(9) 7_575 7_575 ?
O21 Mo7 S4 84.26(7) . 7_575 ?
O7 Mo7 S4 100.35(10) . . ?
O16 Mo7 S4 154.31(9) . . ?
O16 Mo7 S4 89.28(9) 7_575 . ?
O21 Mo7 S4 84.26(7) . . ?
S4 Mo7 S4 105.97(6) 7_575 . ?
O7 Mo7 Mo8 104.93(16) . . ?
O16 Mo7 Mo8 138.80(9) . . ?
O16 Mo7 Mo8 138.80(9) 7_575 . ?
O21 Mo7 Mo8 82.87(11) . . ?
S4 Mo7 Mo8 53.02(3) 7_575 . ?
S4 Mo7 Mo8 53.02(3) . . ?
O8 Mo8 O17 98.48(17) . 7_575 ?
O8 Mo8 O17 98.49(17) . . ?
O17 Mo8 O17 70.65(18) 7_575 . ?
O8 Mo8 O22 170.6(2) . . ?
O17 Mo8 O22 73.91(12) 7_575 . ?
O17 Mo8 O22 73.90(12) . . ?
O8 Mo8 S4 101.24(11) . . ?
O17 Mo8 S4 88.22(9) 7_575 . ?
O17 Mo8 S4 152.97(9) . . ?
O22 Mo8 S4 84.35(7) . . ?
O8 Mo8 S4 101.24(11) . 7_575 ?
O17 Mo8 S4 152.97(9) 7_575 7_575 ?
O17 Mo8 S4 88.22(9) . 7_575 ?
O22 Mo8 S4 84.35(7) . 7_575 ?
S4 Mo8 S4 105.71(6) . 7_575 ?
O8 Mo8 Mo7 106.41(18) . . ?
O17 Mo8 Mo7 136.72(9) 7_575 . ?
O17 Mo8 Mo7 136.72(9) . . ?
O22 Mo8 Mo7 83.04(11) . . ?
S4 Mo8 Mo7 52.89(3) . . ?
S4 Mo8 Mo7 52.89(3) 7_575 . ?
O9 Mo9 O17 98.81(15) . . ?
O9 Mo9 O17 98.80(15) . 7_575 ?
O17 Mo9 O17 72.10(18) . 7_575 ?
O9 Mo9 S5 104.37(10) . 7_575 ?
O17 Mo9 S5 151.85(10) . 7_575 ?
O17 Mo9 S5 88.59(9) 7_575 7_575 ?
O9 Mo9 S5 104.37(10) . . ?
O17 Mo9 S5 88.59(9) . . ?
O17 Mo9 S5 151.85(10) 7_575 . ?
S5 Mo9 S5 100.72(6) 7_575 . ?
O9 Mo9 Mo10 94.87(16) . . ?
O17 Mo9 Mo10 141.08(9) . . ?
O17 Mo9 Mo10 141.08(9) 7_575 . ?
S5 Mo9 Mo10 52.65(3) 7_575 . ?
S5 Mo9 Mo10 52.65(3) . . ?
O10 Mo10 O18 95.65(17) . 7_575 ?
O10 Mo10 O18 95.65(17) . . ?
O18 Mo10 O18 70.90(19) 7_575 . ?
O10 Mo10 S5 104.15(11) . . ?
O18 Mo10 S5 154.05(10) 7_575 . ?
O18 Mo10 S5 90.35(10) . . ?
O10 Mo10 S5 104.14(11) . 7_575 ?
O18 Mo10 S5 90.35(10) 7_575 7_575 ?
O18 Mo10 S5 154.05(10) . 7_575 ?
S5 Mo10 S5 100.69(6) . 7_575 ?
O10 Mo10 O23 161.6(2) . . ?
O18 Mo10 O23 69.57(13) 7_575 . ?
O18 Mo10 O23 69.57(13) . . ?
S5 Mo10 O23 87.39(8) . . ?
S5 Mo10 O23 87.40(8) 7_575 . ?
O10 Mo10 Mo9 94.50(17) . . ?
O18 Mo10 Mo9 142.98(10) 7_575 . ?
O18 Mo10 Mo9 142.98(10) . . ?
S5 Mo10 Mo9 52.64(3) . . ?
S5 Mo10 Mo9 52.64(3) 7_575 . ?
O23 Mo10 Mo9 103.93(11) . . ?
O11 Mo11 O18 101.19(16) . . ?
O11 Mo11 O18 101.19(16) . 7_575 ?
O18 Mo11 O18 72.1(2) . 7_575 ?
O11 Mo11 S6 102.94(10) . 7_575 ?
O18 Mo11 S6 87.66(10) . 7_575 ?
O18 Mo11 S6 151.02(10) 7_575 7_575 ?
O11 Mo11 S6 102.94(10) . . ?
O18 Mo11 S6 151.03(10) . . ?
O18 Mo11 S6 87.66(10) 7_575 . ?
S6 Mo11 S6 102.21(6) 7_575 . ?
O11 Mo11 Mo12 99.48(16) . . ?
O18 Mo11 Mo12 137.94(10) . . ?
O18 Mo11 Mo12 137.94(10) 7_575 . ?
S6 Mo11 Mo12 52.02(3) 7_575 . ?
S6 Mo11 Mo12 52.02(3) . . ?
O12 Mo12 O13 105.01(16) . 7_575 ?
O12 Mo12 O13 105.01(16) . . ?
O13 Mo12 O13 70.98(18) 7_575 . ?
O12 Mo12 S6 105.66(10) . . ?
O13 Mo12 S6 144.94(10) 7_575 . ?
O13 Mo12 S6 84.97(10) . . ?
O12 Mo12 S6 105.66(10) . 7_575 ?
O13 Mo12 S6 84.97(10) 7_575 7_575 ?
O13 Mo12 S6 144.94(10) . 7_575 ?
S6 Mo12 S6 102.61(6) . 7_575 ?
O12 Mo12 Mo11 104.07(16) . . ?
O13 Mo12 Mo11 133.30(9) 7_575 . ?
O13 Mo12 Mo11 133.30(9) . . ?
S6 Mo12 Mo11 52.22(3) . . ?
S6 Mo12 Mo11 52.22(3) 7_575 . ?
Mo1 S1 Mo2 73.89(4) . . ?
Mo4 S2 Mo3 74.78(4) . . ?
Mo5 S3 Mo6 74.81(4) . . ?
Mo7 S4 Mo8 74.08(4) . . ?
Mo9 S5 Mo10 74.71(4) . . ?
Mo12 S6 Mo11 75.76(4) . . ?
Mo12 O13 Mo1 107.73(15) . . ?
Mo3 O14 Mo2 101.26(15) . . ?
Mo4 O15 Mo5 105.19(14) . . ?
Mo6 O16 Mo7 107.94(14) . . ?
Mo9 O17 Mo8 105.59(14) . . ?
Mo11 O18 Mo10 103.21(16) . . ?
C1 O19 Mo1 126.0(4) . . ?
C1 O20 Mo2 125.4(4) . . ?
C1 O20 Mo3 148.9(4) . . ?
Mo2 O20 Mo3 85.72(14) . . ?
C6 O21 Mo7 124.0(4) . . ?
C6 O22 Mo8 125.2(4) . . ?
O19 C1 O20 122.5(6) . . ?
O19 C1 C2 119.6(5) . . ?
O20 C1 C2 117.9(5) . . ?
C1 C2 C3 115.1(5) . . ?
C1 C2 H2A 108.5 . . ?
C3 C2 H2A 108.5 . . ?
C1 C2 H2B 108.5 . . ?
C3 C2 H2B 108.5 . . ?
H2A C2 H2B 107.5 . . ?
C2 C3 C4 116.3(6) . . ?
C2 C3 H3A 108.2 . . ?
C4 C3 H3A 108.2 . . ?
C2 C3 H3B 108.2 . . ?
C4 C3 H3B 108.2 . . ?
H3A C3 H3B 107.4 . . ?
C5 C4 C3 110.6(6) . . ?
C5 C4 H4A 109.5 . . ?
C3 C4 H4A 109.5 . . ?
C5 C4 H4B 109.5 . . ?
C3 C4 H4B 109.5 . . ?
H4A C4 H4B 108.1 . . ?
C4 C5 C6 119.7(6) . . ?
C4 C5 H5A 107.4 . . ?
C6 C5 H5A 107.4 . . ?
C4 C5 H5B 107.4 . . ?
C6 C5 H5B 107.4 . . ?
H5A C5 H5B 106.9 . . ?
O21 C6 O22 124.9(6) . . ?
O21 C6 C5 119.8(6) . . ?
O22 C6 C5 115.3(5) . . ?
C11 N7 C9 108.9(4) . . ?
C11 N7 C10 111.0(4) . . ?
C9 N7 C10 109.7(4) . . ?
C11 N7 C8 108.8(4) . . ?
C9 N7 C8 110.4(4) . . ?
C10 N7 C8 108.1(4) . . ?
N7 C8 H8A 109.5 . . ?
N7 C8 H8B 109.5 . . ?
H8A C8 H8B 109.5 . . ?
N7 C8 H8C 109.5 . . ?
H8A C8 H8C 109.5 . . ?
H8B C8 H8C 109.5 . . ?
N7 C9 H9A 109.5 . . ?
N7 C9 H9B 109.5 . . ?
H9A C9 H9B 109.5 . . ?
N7 C9 H9C 109.5 . . ?
H9A C9 H9C 109.5 . . ?
H9B C9 H9C 109.5 . . ?
N7 C10 H10A 109.5 . . ?
N7 C10 H10B 109.5 . . ?
H10A C10 H10B 109.5 . . ?
N7 C10 H10C 109.5 . . ?
H10A C10 H10C 109.5 . . ?
H10B C10 H10C 109.5 . . ?
N7 C11 H11A 109.5 . . ?
N7 C11 H11B 109.5 . . ?
H11A C11 H11B 109.5 . . ?
N7 C11 H11C 109.5 . . ?
H11A C11 H11C 109.5 . . ?
H11B C11 H11C 109.5 . . ?
O19W O19W O18W 131.0(6) 7_575 . ?

loop_
_geom_bond_atom_site_label_1
_geom_bond_atom_site_label_2
_geom_bond_distance
_geom_bond_site_symmetry_2
_geom_bond_publ_flag
Mo1 O1 1.693(5) . ?
Mo1 O13 2.103(3) . ?
Mo1 O13 2.103(3) 7_575 ?
Mo1 S1 2.3208(11) 7_575 ?
Mo1 S1 2.3209(11) . ?
Mo1 O19 2.336(4) . ?
Mo1 Mo2 2.7936(7) . ?
Mo2 O2 1.703(5) . ?
Mo2 O14 2.102(3) . ?
Mo2 O14 2.102(3) 7_575 ?
Mo2 S1 2.3269(12) . ?
Mo2 S1 2.3270(12) 7_575 ?
Mo2 O20 2.335(4) . ?
Mo3 O3 1.693(5) . ?
Mo3 O14 2.079(3) 7_575 ?
Mo3 O14 2.079(3) . ?
Mo3 S2 2.3257(12) 7_575 ?
Mo3 S2 2.3257(12) . ?
Mo3 O20 2.416(4) . ?
Mo3 Mo4 2.8116(7) . ?
Mo4 O4 1.699(4) . ?
Mo4 O15 2.063(3) . ?
Mo4 O15 2.063(3) 7_575 ?
Mo4 S2 2.3043(12) 7_575 ?
Mo4 S2 2.3043(12) . ?
Mo5 O5 1.675(4) . ?
Mo5 O15 2.069(3) 7_575 ?
Mo5 O15 2.069(3) . ?
Mo5 S3 2.3071(11) . ?
Mo5 S3 2.3071(11) 7_575 ?
Mo5 Mo6 2.8055(7) . ?
Mo6 O6 1.710(4) . ?
Mo6 O16 2.046(3) . ?
Mo6 O16 2.046(3) 7_575 ?
Mo6 S3 2.3110(11) 7_575 ?
Mo6 S3 2.3111(11) . ?
Mo7 O7 1.693(4) . ?
Mo7 O16 2.098(3) . ?
Mo7 O16 2.098(3) 7_575 ?
Mo7 O21 2.304(4) . ?
Mo7 S4 2.3243(11) 7_575 ?
Mo7 S4 2.3243(11) . ?
Mo7 Mo8 2.8027(7) . ?
Mo8 O8 1.700(5) . ?
Mo8 O17 2.115(3) 7_575 ?
Mo8 O17 2.115(3) . ?
Mo8 O22 2.272(4) . ?
Mo8 S4 2.3282(11) . ?
Mo8 S4 2.3283(11) 7_575 ?
Mo9 O9 1.672(5) . ?
Mo9 O17 2.078(3) . ?
Mo9 O17 2.078(3) 7_575 ?
Mo9 S5 2.3284(12) 7_575 ?
Mo9 S5 2.3285(12) . ?
Mo9 Mo10 2.8259(7) . ?
Mo10 O10 1.681(5) . ?
Mo10 O18 2.122(3) 7_575 ?
Mo10 O18 2.122(3) . ?
Mo10 S5 2.3289(13) . ?
Mo10 S5 2.3289(13) 7_575 ?
Mo10 O23 2.471(5) . ?
Mo11 O11 1.699(4) . ?
Mo11 O18 2.092(3) . ?
Mo11 O18 2.092(3) 7_575 ?
Mo11 S6 2.3191(12) 7_575 ?
Mo11 S6 2.3191(12) . ?
Mo11 Mo12 2.8441(7) . ?
Mo12 O12 1.675(5) . ?
Mo12 O13 2.059(3) 7_575 ?
Mo12 O13 2.059(3) . ?
Mo12 S6 2.3127(11) . ?
Mo12 S6 2.3128(12) 7_575 ?
O19 C1 1.267(7) . ?
O20 C1 1.277(7) . ?
O21 C6 1.260(7) . ?
O22 C6 1.268(8) . ?
C1 C2 1.505(9) . ?
C2 C3 1.506(9) . ?
C2 H2A 0.9900 . ?
C2 H2B 0.9900 . ?
C3 C4 1.508(9) . ?
C3 H3A 0.9900 . ?
C3 H3B 0.9900 . ?
C4 C5 1.496(9) . ?
C4 H4A 0.9900 . ?
C4 H4B 0.9900 . ?
C5 C6 1.513(9) . ?
C5 H5A 0.9900 . ?
C5 H5B 0.9900 . ?
N7 C11 1.486(6) . ?
N7 C9 1.497(7) . ?
N7 C10 1.499(6) . ?
N7 C8 1.514(6) . ?
C8 H8A 0.9800 . ?
C8 H8B 0.9800 . ?
C8 H8C 0.9800 . ?
C9 H9A 0.9800 . ?
C9 H9B 0.9800 . ?
C9 H9C 0.9800 . ?
C10 H10A 0.9800 . ?
C10 H10B 0.9800 . ?
C10 H10C 0.9800 . ?
C11 H11A 0.9800 . ?
C11 H11B 0.9800 . ?
C11 H11C 0.9800 . ?
O18W O19W 1.79(2) . ?
O19W O19W 1.14(4) 7_575 ?
